data_7209384
loop_
_publ_author_name
'Poettgen, R.'

_publ_section_title
;
 Metamagnetism in Eu Pd In and Eu Au In
;
_journal_name_full 'Journal of Materials Chemistry'
_journal_page_first 63
_journal_page_last 67
_journal_paper_doi 10.1039/jm9960600063
_journal_volume 6
_journal_year 1996
_chemical_formula_sum 'Au Eu In'
_chemical_name_systematic 'Eu Au In'
_space_group_IT_number 62
_symmetry_space_group_name_Hall '-P 2ac 2n'
_symmetry_space_group_name_H-M 'P n m a'
_cell_angle_alpha 90
_cell_angle_beta 90
_cell_angle_gamma 90
_cell_formula_units_Z 4
_cell_length_a 7.552
_cell_length_b 4.722
_cell_length_c 8.423
_cell_volume 300.369
_citation_journal_id_ASTM JMACEP
_cod_data_source_file gold_183.cif
_cod_data_source_block Au1Eu1In1
_cod_original_cell_volume 300.3688
_cod_original_formula_sum 'Au1 Eu1 In1'
_cod_database_code 7209384

loop_
_symmetry_equiv_pos_as_xyz
x,y,z
-x+1/2,-y,z+1/2
x+1/2,-y+1/2,-z+1/2
-x,y+1/2,-z
-x,-y,-z
x-1/2,y,-z-1/2
-x-1/2,y-1/2,z-1/2
x,-y-1/2,z

loop_
_atom_site_label
_atom_site_type_symbol
_atom_site_fract_x
_atom_site_fract_y
_atom_site_fract_z
_atom_site_occupancy
_atom_site_U_iso_or_equiv
Au1 Au 0.27882 0.25 0.38271 1 0.0
Eu1 Eu 0.02553 0.25 0.68298 1 0.0
In1 In 0.15551 0.25 0.06506 1 0.0
